data_1554504
loop_
_publ_author_name
'Ng, Chee Koon'
'Tam, Teck Lip Dexter'
'Wei, Fengxia'
'Lu, Xuefeng'
'Wu, Jishan'

_publ_section_title
;
 Anion--\p and anion--\p-radical interactions in
 bis(triphenylphosphonium)-naphthalene diimide salts
;
_journal_issue 1
_journal_name_full 'Organic Chemistry Frontiers'
_journal_page_first 110
_journal_paper_doi 10.1039/C8QO01122B
_journal_volume 6
_journal_year 2019
_chemical_formula_sum 'C68 H68 Cl6 N4 O10 P2'
_chemical_formula_weight 1375.90
_space_group_crystal_system trigonal
_space_group_IT_number 148
_space_group_name_Hall '-R 3'
_space_group_name_H-M_alt 'R -3 :H'
_atom_sites_solution_hydrogens mixed
_audit_creation_method SHELXL-2017/1
_audit_update_record
;
2018-10-04 deposited with the CCDC.
2018-12-03 downloaded from the CCDC.
;
_cell_angle_alpha 90
_cell_angle_beta 90
_cell_angle_gamma 120
_cell_formula_units_Z 9
_cell_length_a 25.2081(12)
_cell_length_b 25.2081(12)
_cell_length_c 30.1100(16)
_cell_measurement_reflns_used 9796
_cell_measurement_temperature 101(2)
_cell_measurement_theta_max 66.65
_cell_measurement_theta_min 2.50
_cell_volume 16570.0(14)
_computing_cell_refinement 'APEX3 v2018.1-0 (Bruker AXS)'
_computing_data_collection 'APEX3 (Bruker AXS)'
_computing_data_reduction 'SAINT V8.32B (Bruker AXS Inc., 2014)'
_computing_molecular_graphics 'Bruker SHELXTL'
_computing_publication_material 'Bruker SHELXTL'
_computing_structure_refinement 'SHELXL--2014 (Sheldrick 2014)'
_computing_structure_solution 'SHELXT--(Sheldrick 2015)'
_diffrn_ambient_temperature 101(2)
_diffrn_measured_fraction_theta_full 1.000
_diffrn_measured_fraction_theta_max 1.000
_diffrn_measurement_device_type 'Bruker D8 Venture'
_diffrn_measurement_method '\f and \w scans'
_diffrn_radiation_type CuK\a
_diffrn_radiation_wavelength 1.54178
_diffrn_reflns_av_R_equivalents 0.0428
_diffrn_reflns_av_unetI/netI 0.0243
_diffrn_reflns_Laue_measured_fraction_full 1.000
_diffrn_reflns_Laue_measured_fraction_max 1.000
_diffrn_reflns_limit_h_max 29
_diffrn_reflns_limit_h_min -30
_diffrn_reflns_limit_k_max 30
_diffrn_reflns_limit_k_min -30
_diffrn_reflns_limit_l_max 25
_diffrn_reflns_limit_l_min -35
_diffrn_reflns_number 45452
_diffrn_reflns_point_group_measured_fraction_full 1.000
_diffrn_reflns_point_group_measured_fraction_max 1.000
_diffrn_reflns_theta_full 66.595
_diffrn_reflns_theta_max 66.595
_diffrn_reflns_theta_min 2.500
_exptl_absorpt_coefficient_mu 2.992
_exptl_absorpt_correction_T_max 0.7528
_exptl_absorpt_correction_T_min 0.5816
_exptl_absorpt_correction_type multi-scan
_exptl_absorpt_process_details 'Sadabs, (Sheldrick 2012)'
_exptl_crystal_colour Orange
_exptl_crystal_density_diffrn 1.241
_exptl_crystal_density_meas ?
_exptl_crystal_density_method 'Not Measured'
_exptl_crystal_description block
_exptl_crystal_F_000 6444
_exptl_crystal_size_max 0.236
_exptl_crystal_size_mid 0.225
_exptl_crystal_size_min 0.122
_refine_diff_density_max 1.136
_refine_diff_density_min -0.981
_refine_diff_density_rms 0.090
_refine_ls_extinction_method none
_refine_ls_goodness_of_fit_ref 0.996
_refine_ls_hydrogen_treatment mixed
_refine_ls_matrix_type full
_refine_ls_number_parameters 480
_refine_ls_number_reflns 6508
_refine_ls_number_restraints 248
_refine_ls_restrained_S_all 0.992
_refine_ls_R_factor_all 0.0688
_refine_ls_R_factor_gt 0.0656
_refine_ls_shift/su_max 0.001
_refine_ls_shift/su_mean 0.000
_refine_ls_structure_factor_coef Fsqd
_refine_ls_weighting_details 'w=1/[\s^2^(Fo^2^)+(0.1217P)^2^+95.1428P] where P=(Fo^2^+2Fc^2^)/3'
_refine_ls_weighting_scheme calc
_refine_ls_wR_factor_gt 0.1913
_refine_ls_wR_factor_ref 0.1949
_reflns_Friedel_coverage 0.000
_reflns_number_gt 6020
_reflns_number_total 6508
_reflns_threshold_expression 'I > 2\s(I)'
_cod_data_source_file c8qo01122b2.cif
_cod_data_source_block i568
_cod_depositor_comments
;
The following automatic conversions were performed:

data item '_exptl_absorpt_correction_type' value 'Multi-scan' was
changed to 'multi-scan' in accordance with the
/home/saulius/struct/COD-crude-data/automatic-downloads/DataCite-retrospective/RSC/depositions/lib/dictionaries/cif_core.dic
dictionary named 'cif_core.dic' version 2.4.2 last updated on
2011-04-26.

data item '_exptl_crystal_density_meas' value 'Not Measured' was
changed to '?' -- the value is perceived as not measured.

Automatic conversion script
Id: cif_fix_values 6909 2019-04-08 15:41:33Z antanas 
;
_cod_original_cell_volume 16570.0(18)
_cod_database_code 1554504
_shelx_shelxl_version_number 2017/1
_shelx_space_group_comment
; 
The symmetry employed for this shelxl refinement is uniquely defined 
by the following loop, which should always be used as a source of 
symmetry information in preference to the above space-group names. 
They are only intended as comments. 
;
_computing_bruker_data_scaling 'SADABS V2018/1 (Bruker AXS Inc.)'

loop_
_space_group_symop_operation_xyz
'x, y, z'
'-y, x-y, z'
'-x+y, -x, z'
'x+2/3, y+1/3, z+1/3'
'-y+2/3, x-y+1/3, z+1/3'
'-x+y+2/3, -x+1/3, z+1/3'
'x+1/3, y+2/3, z+2/3'
'-y+1/3, x-y+2/3, z+2/3'
'-x+y+1/3, -x+2/3, z+2/3'
'-x, -y, -z'
'y, -x+y, -z'
'x-y, x, -z'
'-x+2/3, -y+1/3, -z+1/3'
'y+2/3, -x+y+1/3, -z+1/3'
'x-y+2/3, x+1/3, -z+1/3'
'-x+1/3, -y+2/3, -z+2/3'
'y+1/3, -x+y+2/3, -z+2/3'
'x-y+1/3, x+2/3, -z+2/3'

loop_
_atom_site_label
_atom_site_type_symbol
_atom_site_fract_x
_atom_site_fract_y
_atom_site_fract_z
_atom_site_U_iso_or_equiv
_atom_site_adp_type
_atom_site_occupancy
_atom_site_site_symmetry_order
_atom_site_calc_flag
_atom_site_refinement_flags_posn
_atom_site_refinement_flags_adp
_atom_site_refinement_flags_occupancy
_atom_site_disorder_assembly
_atom_site_disorder_group
P1 P 0.09373(3) 0.33269(3) 0.46406(2) 0.01778(18) Uani 1 1 d . . . . .
O4 O 0.12172(11) 0.19341(11) 0.29653(7) 0.0359(5) Uani 1 1 d . . . . .
O5 O 0.10840(13) 0.19677(17) 0.36650(8) 0.0573(8) Uani 1 1 d . . . . .
N1 N 0.31686(10) 0.35802(10) 0.34390(7) 0.0186(5) Uani 1 1 d . . . . .
N2 N 0.14251(12) 0.20114(13) 0.33516(9) 0.0322(6) Uani 1 1 d . . . . .
O1 O 0.30454(9) 0.34920(10) 0.41891(6) 0.0260(4) Uani 1 1 d . . . . .
O2 O 0.32803(8) 0.36967(9) 0.26894(6) 0.0215(4) Uani 1 1 d . . . . .
O3 O 0.19743(10) 0.21769(11) 0.34198(8) 0.0356(5) Uani 1 1 d . . . . .
C1 C 0.29490(12) 0.35727(12) 0.30144(8) 0.0179(5) Uani 1 1 d . . . . .
C2 C 0.28316(12) 0.34933(13) 0.38277(9) 0.0204(5) Uani 1 1 d . . . . .
C3 C 0.19667(12) 0.33839(12) 0.33494(8) 0.0174(5) Uani 1 1 d . . . . .
C4 C 0.22168(12) 0.34241(12) 0.37747(8) 0.0180(5) Uani 1 1 d . . . . .
C5 C 0.18933(12) 0.34009(12) 0.41481(8) 0.0195(5) Uani 1 1 d . . . . .
H5 H 0.207458 0.344290 0.443205 0.023 Uiso 1 1 calc R U . . .
C6 C 0.12978(12) 0.33161(12) 0.41190(8) 0.0180(5) Uani 1 1 d . . . . .
C7 C 0.10285(12) 0.32403(12) 0.37011(8) 0.0177(5) Uani 1 1 d . . . . .
C8 C 0.38086(12) 0.37214(13) 0.34900(9) 0.0217(6) Uani 1 1 d D . . . .
H8A H 0.3981(14) 0.3992(13) 0.3749(7) 0.026 Uiso 1 1 d D U . . .
H8B H 0.4044(13) 0.4016(12) 0.3256(8) 0.026 Uiso 1 1 d D U . . .
C9 C 0.3853(2) 0.3141(2) 0.3602(2) 0.0292(10) Uani 0.662(5) 1 d D U P A 1
H9 H 0.362244 0.296039 0.388325 0.035 Uiso 0.662(5) 1 calc R U P A 1
C10 C 0.3566(2) 0.2657(2) 0.32372(17) 0.0339(11) Uani 0.662(5) 1 d D U P A 1
H10A H 0.316191 0.260517 0.315821 0.041 Uiso 0.662(5) 1 calc R U P A 1
H10B H 0.382889 0.280520 0.296948 0.041 Uiso 0.662(5) 1 calc R U P A 1
C11 C 0.3483(4) 0.2035(3) 0.3369(3) 0.0441(18) Uani 0.662(5) 1 d D U P A 1
H11A H 0.329278 0.174579 0.312351 0.066 Uiso 0.662(5) 1 calc R U P A 1
H11B H 0.321899 0.188218 0.363202 0.066 Uiso 0.662(5) 1 calc R U P A 1
H11C H 0.388293 0.207903 0.343718 0.066 Uiso 0.662(5) 1 calc R U P A 1
C12 C 0.4530(2) 0.3338(3) 0.3683(2) 0.0361(11) Uani 0.662(5) 1 d D U P A 1
H12A H 0.456452 0.296505 0.370692 0.043 Uiso 0.662(5) 1 calc R U P A 1
H12B H 0.476958 0.356958 0.342024 0.043 Uiso 0.662(5) 1 calc R U P A 1
C13 C 0.4817(3) 0.3725(3) 0.4090(2) 0.0426(14) Uani 0.662(5) 1 d D U P A 1
H13A H 0.455597 0.351594 0.435050 0.051 Uiso 0.662(5) 1 calc R U P A 1
H13B H 0.482880 0.412111 0.405258 0.051 Uiso 0.662(5) 1 calc R U P A 1
C14 C 0.5460(3) 0.3850(4) 0.4182(3) 0.0567(16) Uani 0.662(5) 1 d D U P A 1
H14A H 0.545314 0.345435 0.420141 0.068 Uiso 0.662(5) 1 calc R U P A 1
H14B H 0.572769 0.408242 0.393010 0.068 Uiso 0.662(5) 1 calc R U P A 1
C15 C 0.5731(4) 0.4206(4) 0.4606(3) 0.071(2) Uani 0.662(5) 1 d D U P A 1
H15A H 0.602542 0.409930 0.472862 0.107 Uiso 0.662(5) 1 calc R U P A 1
H15B H 0.540257 0.410334 0.482243 0.107 Uiso 0.662(5) 1 calc R U P A 1
H15C H 0.593896 0.464589 0.454228 0.107 Uiso 0.662(5) 1 calc R U P A 1
C9X C 0.3927(4) 0.3209(4) 0.3361(4) 0.0259(17) Uani 0.338(5) 1 d D U P A 2
H9X H 0.382331 0.311350 0.303930 0.031 Uiso 0.338(5) 1 calc R U P A 2
C10X C 0.3522(4) 0.2632(4) 0.3629(3) 0.0268(17) Uani 0.338(5) 1 d D U P A 2
H10C H 0.308790 0.251638 0.358591 0.032 Uiso 0.338(5) 1 calc R U P A 2
H10D H 0.361850 0.272205 0.394873 0.032 Uiso 0.338(5) 1 calc R U P A 2
C11X C 0.3602(8) 0.2088(6) 0.3501(5) 0.039(3) Uani 0.338(5) 1 d D U P A 2
H11D H 0.362416 0.206855 0.317672 0.058 Uiso 0.338(5) 1 calc R U P A 2
H11E H 0.325192 0.170769 0.361060 0.058 Uiso 0.338(5) 1 calc R U P A 2
H11F H 0.398015 0.213968 0.363265 0.058 Uiso 0.338(5) 1 calc R U P A 2
C12X C 0.4614(4) 0.3443(5) 0.3419(4) 0.038(2) Uani 0.338(5) 1 d D U P A 2
H12C H 0.469890 0.312022 0.331667 0.045 Uiso 0.338(5) 1 calc R U P A 2
H12D H 0.484281 0.380258 0.322246 0.045 Uiso 0.338(5) 1 calc R U P A 2
C13X C 0.4862(6) 0.3627(8) 0.3889(5) 0.055(3) Uani 0.338(5) 1 d D U P A 2
H13C H 0.462593 0.327510 0.409044 0.066 Uiso 0.338(5) 1 calc R U P A 2
H13D H 0.479831 0.396585 0.398886 0.066 Uiso 0.338(5) 1 calc R U P A 2
C14X C 0.5542(6) 0.3831(9) 0.3928(6) 0.076(3) Uani 0.338(5) 1 d D U P A 2
H14C H 0.576005 0.408807 0.366819 0.091 Uiso 0.338(5) 1 calc R U P A 2
H14D H 0.558897 0.346438 0.392019 0.091 Uiso 0.338(5) 1 calc R U P A 2
C15X C 0.5844(9) 0.4195(10) 0.4354(7) 0.088(4) Uani 0.338(5) 1 d D U P A 2
H15D H 0.627999 0.432047 0.435368 0.133 Uiso 0.338(5) 1 calc R U P A 2
H15E H 0.564547 0.393635 0.461389 0.133 Uiso 0.338(5) 1 calc R U P A 2
H15F H 0.579882 0.455860 0.436590 0.133 Uiso 0.338(5) 1 calc R U P A 2
C16 C 0.04119(13) 0.25621(13) 0.48202(9) 0.0220(6) Uani 1 1 d . . . . .
C17 C 0.02107(13) 0.20679(14) 0.45328(10) 0.0269(6) Uani 1 1 d . . . . .
H17 H 0.033393 0.213241 0.423018 0.032 Uiso 1 1 calc R U . . .
C18 C -0.01703(15) 0.14807(15) 0.46896(12) 0.0356(7) Uani 1 1 d . . . . .
H18 H -0.031742 0.114138 0.449295 0.043 Uiso 1 1 calc R U . . .
C19 C -0.03370(16) 0.13881(17) 0.51334(14) 0.0434(9) Uani 1 1 d . . . . .
H19 H -0.059227 0.098307 0.524007 0.052 Uiso 1 1 calc R U . . .
C20 C -0.01370(17) 0.18773(18) 0.54239(12) 0.0422(9) Uani 1 1 d . . . . .
H20 H -0.025635 0.180834 0.572719 0.051 Uiso 1 1 calc R U . . .
C21 C 0.02384(15) 0.24683(16) 0.52691(10) 0.0320(7) Uani 1 1 d . . . . .
H21 H 0.037720 0.280714 0.546539 0.038 Uiso 1 1 calc R U . . .
C22 C 0.15563(13) 0.36499(14) 0.50400(9) 0.0234(6) Uani 1 1 d . . . . .
C23 C 0.17320(16) 0.32746(16) 0.52604(9) 0.0309(7) Uani 1 1 d . . . . .
H23 H 0.149405 0.284222 0.522972 0.037 Uiso 1 1 calc R U . . .
C24 C 0.22503(18) 0.3530(2) 0.55227(11) 0.0422(9) Uani 1 1 d . . . . .
H24 H 0.237058 0.327264 0.566840 0.051 Uiso 1 1 calc R U . . .
C25 C 0.25920(18) 0.4151(2) 0.55745(13) 0.0492(10) Uani 1 1 d . . . . .
H25 H 0.295051 0.432388 0.575330 0.059 Uiso 1 1 calc R U . . .
C26 C 0.24167(18) 0.4526(2) 0.53677(15) 0.0517(10) Uani 1 1 d . . . . .
H26 H 0.265112 0.495698 0.540877 0.062 Uiso 1 1 calc R U . . .
C27 C 0.19001(15) 0.42791(16) 0.50999(12) 0.0366(7) Uani 1 1 d . . . . .
H27 H 0.178187 0.454033 0.495761 0.044 Uiso 1 1 calc R U . . .
C28 C 0.06298(13) 0.38323(13) 0.46143(8) 0.0207(5) Uani 1 1 d . . . . .
C29 C 0.01168(14) 0.37077(14) 0.48649(9) 0.0256(6) Uani 1 1 d . . . . .
H29 H -0.007296 0.335536 0.504965 0.031 Uiso 1 1 calc R U . . .
C30 C -0.01139(16) 0.41021(16) 0.48421(11) 0.0350(7) Uani 1 1 d . . . . .
H30 H -0.046406 0.402082 0.501221 0.042 Uiso 1 1 calc R U . . .
C31 C 0.01637(18) 0.46161(17) 0.45719(12) 0.0404(8) Uani 1 1 d . . . . .
H31 H -0.000037 0.488244 0.455392 0.048 Uiso 1 1 calc R U . . .
C32 C 0.06817(17) 0.47423(15) 0.43271(11) 0.0364(7) Uani 1 1 d . . . . .
H32 H 0.087414 0.509870 0.414651 0.044 Uiso 1 1 calc R U . . .
C33 C 0.09179(14) 0.43533(14) 0.43449(10) 0.0279(6) Uani 1 1 d . . . . .
H33 H 0.127061 0.443790 0.417681 0.033 Uiso 1 1 calc R U . . .
C1S C 0.35218(19) 0.53751(18) 0.36731(17) 0.0551(11) Uani 1 1 d . . . . .
H1S H 0.309730 0.526953 0.358580 0.066 Uiso 1 1 calc R U . . .
Cl1 Cl 0.38628(6) 0.51876(6) 0.32318(5) 0.0776(4) Uani 1 1 d . . . . .
Cl2 Cl 0.34864(6) 0.49481(5) 0.41513(5) 0.0769(4) Uani 1 1 d . . . . .
Cl3 Cl 0.39546(6) 0.61606(5) 0.37823(5) 0.0735(4) Uani 1 1 d . . . . .

loop_
_atom_site_aniso_label
_atom_site_aniso_U_11
_atom_site_aniso_U_22
_atom_site_aniso_U_33
_atom_site_aniso_U_23
_atom_site_aniso_U_13
_atom_site_aniso_U_12
P1 0.0232(3) 0.0245(4) 0.0109(3) 0.0039(2) 0.0046(2) 0.0159(3)
O4 0.0363(12) 0.0446(13) 0.0272(11) 0.0002(9) -0.0028(9) 0.0204(11)
O5 0.0435(15) 0.103(2) 0.0290(13) 0.0029(14) 0.0052(11) 0.0391(16)
N1 0.0182(11) 0.0270(12) 0.0137(10) 0.0049(8) 0.0025(8) 0.0137(9)
N2 0.0335(14) 0.0392(15) 0.0262(13) 0.0006(11) -0.0011(11) 0.0199(12)
O1 0.0254(10) 0.0434(12) 0.0147(9) 0.0065(8) -0.0001(8) 0.0214(9)
O2 0.0213(9) 0.0308(10) 0.0152(9) 0.0057(7) 0.0066(7) 0.0152(8)
O3 0.0302(12) 0.0413(13) 0.0386(13) -0.0009(10) -0.0044(9) 0.0203(10)
C1 0.0205(13) 0.0222(13) 0.0145(12) 0.0030(10) 0.0012(10) 0.0134(11)
C2 0.0223(13) 0.0272(14) 0.0154(13) 0.0036(10) 0.0027(10) 0.0151(11)
C3 0.0209(13) 0.0216(13) 0.0131(12) 0.0045(9) 0.0037(9) 0.0132(10)
C4 0.0211(13) 0.0220(13) 0.0141(12) 0.0043(10) 0.0014(10) 0.0131(11)
C5 0.0246(13) 0.0270(13) 0.0118(12) 0.0050(10) 0.0016(10) 0.0166(11)
C6 0.0223(13) 0.0230(13) 0.0126(12) 0.0048(10) 0.0044(10) 0.0143(11)
C7 0.0200(13) 0.0231(13) 0.0139(12) 0.0061(10) 0.0041(10) 0.0136(11)
C8 0.0162(13) 0.0293(14) 0.0201(13) 0.0041(11) 0.0017(10) 0.0118(11)
C9 0.025(2) 0.034(2) 0.034(3) 0.005(2) 0.000(2) 0.0186(18)
C10 0.033(2) 0.036(2) 0.037(2) 0.0010(19) -0.0031(18) 0.0203(19)
C11 0.052(4) 0.035(3) 0.049(4) -0.002(3) -0.022(3) 0.025(3)
C12 0.031(2) 0.040(2) 0.045(3) 0.001(2) -0.005(2) 0.023(2)
C13 0.036(3) 0.044(3) 0.055(4) 0.001(3) -0.015(3) 0.025(2)
C14 0.038(3) 0.062(3) 0.071(4) -0.008(3) -0.017(3) 0.026(2)
C15 0.052(4) 0.085(4) 0.083(5) -0.014(4) -0.027(4) 0.040(3)
C9X 0.022(3) 0.037(3) 0.028(4) 0.008(3) 0.003(3) 0.022(3)
C10X 0.026(3) 0.033(3) 0.030(3) 0.003(3) -0.004(3) 0.020(3)
C11X 0.043(5) 0.038(4) 0.039(6) -0.002(4) -0.017(5) 0.023(4)
C12X 0.025(3) 0.045(4) 0.049(4) 0.018(4) 0.002(4) 0.022(3)
C13X 0.042(4) 0.054(4) 0.066(5) 0.005(4) -0.015(4) 0.021(4)
C14X 0.051(5) 0.073(5) 0.083(6) 0.006(5) -0.025(5) 0.015(4)
C15X 0.058(5) 0.090(6) 0.097(7) -0.003(6) -0.027(6) 0.022(5)
C16 0.0253(14) 0.0285(14) 0.0196(13) 0.0094(11) 0.0083(10) 0.0189(12)
C17 0.0248(14) 0.0303(15) 0.0291(15) 0.0064(12) 0.0018(11) 0.0163(12)
C18 0.0284(16) 0.0281(16) 0.052(2) 0.0097(14) 0.0038(14) 0.0156(13)
C19 0.0300(17) 0.0392(19) 0.065(2) 0.0303(18) 0.0170(16) 0.0201(15)
C20 0.0421(19) 0.056(2) 0.0414(19) 0.0316(17) 0.0250(15) 0.0339(18)
C21 0.0399(17) 0.0454(18) 0.0236(15) 0.0146(13) 0.0145(13) 0.0311(16)
C22 0.0274(14) 0.0367(15) 0.0133(12) -0.0006(11) 0.0034(10) 0.0214(13)
C23 0.0444(18) 0.0478(18) 0.0152(13) -0.0001(12) 0.0001(12) 0.0340(16)
C24 0.052(2) 0.075(3) 0.0222(15) 0.0004(16) -0.0035(14) 0.048(2)
C25 0.0368(19) 0.077(3) 0.039(2) -0.0087(19) -0.0122(15) 0.032(2)
C26 0.0351(19) 0.052(2) 0.062(3) -0.0109(19) -0.0131(18) 0.0169(18)
C27 0.0304(16) 0.0399(18) 0.0416(18) 0.0001(14) -0.0047(14) 0.0193(15)
C28 0.0263(14) 0.0267(14) 0.0160(12) 0.0013(10) 0.0015(10) 0.0184(12)
C29 0.0324(15) 0.0327(15) 0.0181(13) 0.0046(11) 0.0076(11) 0.0210(13)
C30 0.0405(18) 0.0443(18) 0.0339(17) 0.0047(14) 0.0124(14) 0.0315(16)
C31 0.053(2) 0.0432(19) 0.0438(19) 0.0065(15) 0.0088(16) 0.0381(18)
C32 0.0471(19) 0.0333(17) 0.0366(17) 0.0130(14) 0.0107(14) 0.0260(15)
C33 0.0321(15) 0.0305(15) 0.0252(15) 0.0068(12) 0.0069(12) 0.0188(13)
C1S 0.041(2) 0.037(2) 0.083(3) 0.0073(19) -0.013(2) 0.0162(17)
Cl1 0.0653(7) 0.0711(8) 0.1080(11) -0.0061(7) -0.0041(7) 0.0429(6)
Cl2 0.0608(7) 0.0447(6) 0.1031(10) 0.0205(6) -0.0271(6) 0.0098(5)
Cl3 0.0811(8) 0.0357(5) 0.0906(9) 0.0074(5) -0.0036(7) 0.0193(5)

loop_
_atom_type_symbol
_atom_type_description
_atom_type_scat_dispersion_real
_atom_type_scat_dispersion_imag
_atom_type_scat_source
C C 0.0181 0.0091 'International Tables Vol C Tables 4.2.6.8 and 6.1.1.4'
H H 0.0000 0.0000 'International Tables Vol C Tables 4.2.6.8 and 6.1.1.4'
N N 0.0311 0.0180 'International Tables Vol C Tables 4.2.6.8 and 6.1.1.4'
O O 0.0492 0.0322 'International Tables Vol C Tables 4.2.6.8 and 6.1.1.4'
P P 0.2955 0.4335 'International Tables Vol C Tables 4.2.6.8 and 6.1.1.4'
Cl Cl 0.3639 0.7018 'International Tables Vol C Tables 4.2.6.8 and 6.1.1.4'

loop_
_geom_angle_atom_site_label_1
_geom_angle_atom_site_label_2
_geom_angle_atom_site_label_3
_geom_angle
_geom_angle_site_symmetry_1
_geom_angle_site_symmetry_3
C16 P1 C28 115.34(13) . .
C16 P1 C22 106.92(13) . .
C28 P1 C22 106.94(13) . .
C16 P1 C6 110.50(13) . .
C28 P1 C6 111.61(12) . .
C22 P1 C6 104.81(12) . .
C1 N1 C2 124.2(2) . .
C1 N1 C8 118.6(2) . .
C2 N1 C8 117.1(2) . .
O5 N2 O3 120.5(3) . .
O5 N2 O4 118.3(3) . .
O3 N2 O4 120.9(3) . .
O2 C1 N1 121.1(2) . .
O2 C1 C7 120.6(2) . 16
N1 C1 C7 118.3(2) . 16
O1 C2 N1 121.0(2) . .
O1 C2 C4 122.4(2) . .
N1 C2 C4 116.6(2) . .
C3 C3 C7 120.9(3) 16 16
C3 C3 C4 118.5(3) 16 .
C7 C3 C4 120.6(2) 16 .
C5 C4 C3 120.4(2) . .
C5 C4 C2 118.8(2) . .
C3 C4 C2 120.8(2) . .
C4 C5 C6 121.4(2) . .
C4 C5 H5 119.3 . .
C6 C5 H5 119.3 . .
C7 C6 C5 119.0(2) . .
C7 C6 P1 124.5(2) . .
C5 C6 P1 116.45(19) . .
C6 C7 C3 119.7(2) . 16
C6 C7 C1 121.4(2) . 16
C3 C7 C1 118.9(2) 16 16
N1 C8 C9X 115.2(4) . .
N1 C8 C9 112.3(3) . .
N1 C8 H8A 107(2) . .
C9X C8 H8A 126(2) . .
C9 C8 H8A 105(2) . .
N1 C8 H8B 106(2) . .
C9X C8 H8B 99(2) . .
C9 C8 H8B 124(2) . .
H8A C8 H8B 99(3) . .
C10 C9 C12 112.3(4) . .
C10 C9 C8 111.5(4) . .
C12 C9 C8 108.6(4) . .
C10 C9 H9 108.1 . .
C12 C9 H9 108.1 . .
C8 C9 H9 108.1 . .
C11 C10 C9 113.6(5) . .
C11 C10 H10A 108.9 . .
C9 C10 H10A 108.9 . .
C11 C10 H10B 108.9 . .
C9 C10 H10B 108.9 . .
H10A C10 H10B 107.7 . .
C10 C11 H11A 109.5 . .
C10 C11 H11B 109.5 . .
H11A C11 H11B 109.5 . .
C10 C11 H11C 109.5 . .
H11A C11 H11C 109.5 . .
H11B C11 H11C 109.5 . .
C13 C12 C9 115.8(5) . .
C13 C12 H12A 108.3 . .
C9 C12 H12A 108.3 . .
C13 C12 H12B 108.3 . .
C9 C12 H12B 108.3 . .
H12A C12 H12B 107.4 . .
C12 C13 C14 113.7(6) . .
C12 C13 H13A 108.8 . .
C14 C13 H13A 108.8 . .
C12 C13 H13B 108.8 . .
C14 C13 H13B 108.8 . .
H13A C13 H13B 107.7 . .
C15 C14 C13 113.3(6) . .
C15 C14 H14A 108.9 . .
C13 C14 H14A 108.9 . .
C15 C14 H14B 108.9 . .
C13 C14 H14B 108.9 . .
H14A C14 H14B 107.7 . .
C14 C15 H15A 109.5 . .
C14 C15 H15B 109.5 . .
H15A C15 H15B 109.5 . .
C14 C15 H15C 109.5 . .
H15A C15 H15C 109.5 . .
H15B C15 H15C 109.5 . .
C8 C9X C10X 110.7(7) . .
C8 C9X C12X 107.9(7) . .
C10X C9X C12X 113.3(7) . .
C8 C9X H9X 108.3 . .
C10X C9X H9X 108.3 . .
C12X C9X H9X 108.3 . .
C9X C10X C11X 113.2(9) . .
C9X C10X H10C 108.9 . .
C11X C10X H10C 108.9 . .
C9X C10X H10D 108.9 . .
C11X C10X H10D 108.9 . .
H10C C10X H10D 107.8 . .
C10X C11X H11D 109.5 . .
C10X C11X H11E 109.5 . .
H11D C11X H11E 109.5 . .
C10X C11X H11F 109.5 . .
H11D C11X H11F 109.5 . .
H11E C11X H11F 109.5 . .
C13X C12X C9X 115.9(10) . .
C13X C12X H12C 108.3 . .
C9X C12X H12C 108.3 . .
C13X C12X H12D 108.3 . .
C9X C12X H12D 108.3 . .
H12C C12X H12D 107.4 . .
C12X C13X C14X 113.2(12) . .
C12X C13X H13C 108.9 . .
C14X C13X H13C 108.9 . .
C12X C13X H13D 108.9 . .
C14X C13X H13D 108.9 . .
H13C C13X H13D 107.7 . .
C13X C14X C15X 113.8(14) . .
C13X C14X H14C 108.8 . .
C15X C14X H14C 108.8 . .
C13X C14X H14D 108.8 . .
C15X C14X H14D 108.8 . .
H14C C14X H14D 107.7 . .
C14X C15X H15D 109.5 . .
C14X C15X H15E 109.5 . .
H15D C15X H15E 109.5 . .
C14X C15X H15F 109.5 . .
H15D C15X H15F 109.5 . .
H15E C15X H15F 109.5 . .
C17 C16 C21 120.4(3) . .
C17 C16 P1 121.3(2) . .
C21 C16 P1 118.2(2) . .
C18 C17 C16 119.6(3) . .
C18 C17 H17 120.2 . .
C16 C17 H17 120.2 . .
C17 C18 C19 120.0(3) . .
C17 C18 H18 120.0 . .
C19 C18 H18 120.0 . .
C20 C19 C18 121.0(3) . .
C20 C19 H19 119.5 . .
C18 C19 H19 119.5 . .
C19 C20 C21 119.6(3) . .
C19 C20 H20 120.2 . .
C21 C20 H20 120.2 . .
C20 C21 C16 119.5(3) . .
C20 C21 H21 120.2 . .
C16 C21 H21 120.2 . .
C27 C22 C23 119.0(3) . .
C27 C22 P1 120.4(2) . .
C23 C22 P1 120.3(2) . .
C24 C23 C22 120.2(3) . .
C24 C23 H23 119.9 . .
C22 C23 H23 119.9 . .
C25 C24 C23 120.5(3) . .
C25 C24 H24 119.8 . .
C23 C24 H24 119.8 . .
C24 C25 C26 120.0(3) . .
C24 C25 H25 120.0 . .
C26 C25 H25 120.0 . .
C25 C26 C27 120.4(4) . .
C25 C26 H26 119.8 . .
C27 C26 H26 119.8 . .
C26 C27 C22 119.9(3) . .
C26 C27 H27 120.0 . .
C22 C27 H27 120.0 . .
C29 C28 C33 121.0(3) . .
C29 C28 P1 119.9(2) . .
C33 C28 P1 119.1(2) . .
C30 C29 C28 119.3(3) . .
C30 C29 H29 120.4 . .
C28 C29 H29 120.4 . .
C29 C30 C31 120.3(3) . .
C29 C30 H30 119.9 . .
C31 C30 H30 119.9 . .
C30 C31 C32 120.1(3) . .
C30 C31 H31 119.9 . .
C32 C31 H31 119.9 . .
C33 C32 C31 120.4(3) . .
C33 C32 H32 119.8 . .
C31 C32 H32 119.8 . .
C32 C33 C28 118.9(3) . .
C32 C33 H33 120.5 . .
C28 C33 H33 120.5 . .
Cl3 C1S Cl1 109.4(2) . .
Cl3 C1S Cl2 110.4(3) . .
Cl1 C1S Cl2 109.3(2) . .
Cl3 C1S H1S 109.2 . .
Cl1 C1S H1S 109.2 . .
Cl2 C1S H1S 109.2 . .

loop_
_geom_bond_atom_site_label_1
_geom_bond_atom_site_label_2
_geom_bond_distance
_geom_bond_site_symmetry_2
P1 C16 1.792(3) .
P1 C28 1.794(3) .
P1 C22 1.809(3) .
P1 C6 1.822(3) .
O4 N2 1.250(3) .
O5 N2 1.244(4) .
N1 C1 1.390(3) .
N1 C2 1.398(3) .
N1 C8 1.476(3) .
N2 O3 1.247(4) .
O1 C2 1.215(3) .
O2 C1 1.221(3) .
C1 C7 1.482(4) 16
C2 C4 1.479(4) .
C3 C3 1.406(5) 16
C3 C7 1.408(4) 16
C3 C4 1.409(4) .
C4 C5 1.373(4) .
C5 C6 1.409(4) .
C5 H5 0.9500 .
C6 C7 1.397(4) .
C8 C9X 1.516(9) .
C8 C9 1.560(5) .
C8 H8A 0.983(10) .
C8 H8B 0.979(10) .
C9 C10 1.527(7) .
C9 C12 1.539(6) .
C9 H9 1.0000 .
C10 C11 1.525(8) .
C10 H10A 0.9900 .
C10 H10B 0.9900 .
C11 H11A 0.9800 .
C11 H11B 0.9800 .
C11 H11C 0.9800 .
C12 C13 1.507(7) .
C12 H12A 0.9900 .
C12 H12B 0.9900 .
C13 C14 1.514(7) .
C13 H13A 0.9900 .
C13 H13B 0.9900 .
C14 C15 1.513(9) .
C14 H14A 0.9900 .
C14 H14B 0.9900 .
C15 H15A 0.9800 .
C15 H15B 0.9800 .
C15 H15C 0.9800 .
C9X C10X 1.527(10) .
C9X C12X 1.533(10) .
C9X H9X 1.0000 .
C10X C11X 1.531(12) .
C10X H10C 0.9900 .
C10X H10D 0.9900 .
C11X H11D 0.9800 .
C11X H11E 0.9800 .
C11X H11F 0.9800 .
C12X C13X 1.524(12) .
C12X H12C 0.9900 .
C12X H12D 0.9900 .
C13X C14X 1.528(13) .
C13X H13C 0.9900 .
C13X H13D 0.9900 .
C14X C15X 1.537(14) .
C14X H14C 0.9900 .
C14X H14D 0.9900 .
C15X H15D 0.9800 .
C15X H15E 0.9800 .
C15X H15F 0.9800 .
C16 C17 1.388(4) .
C16 C21 1.404(4) .
C17 C18 1.384(4) .
C17 H17 0.9500 .
C18 C19 1.385(5) .
C18 H18 0.9500 .
C19 C20 1.385(6) .
C19 H19 0.9500 .
C20 C21 1.386(5) .
C20 H20 0.9500 .
C21 H21 0.9500 .
C22 C27 1.387(5) .
C22 C23 1.397(4) .
C23 C24 1.380(5) .
C23 H23 0.9500 .
C24 C25 1.367(6) .
C24 H24 0.9500 .
C25 C26 1.376(6) .
C25 H25 0.9500 .
C26 C27 1.387(5) .
C26 H26 0.9500 .
C27 H27 0.9500 .
C28 C29 1.391(4) .
C28 C33 1.399(4) .
C29 C30 1.382(4) .
C29 H29 0.9500 .
C30 C31 1.387(5) .
C30 H30 0.9500 .
C31 C32 1.391(5) .
C31 H31 0.9500 .
C32 C33 1.379(4) .
C32 H32 0.9500 .
C33 H33 0.9500 .
C1S Cl3 1.749(4) .
C1S Cl1 1.770(5) .
C1S Cl2 1.773(5) .
C1S H1S 1.0000 .

loop_
_geom_torsion_atom_site_label_1
_geom_torsion_atom_site_label_2
_geom_torsion_atom_site_label_3
_geom_torsion_atom_site_label_4
_geom_torsion
_geom_torsion_site_symmetry_1
_geom_torsion_site_symmetry_4
C2 N1 C1 O2 174.5(2) . .
C8 N1 C1 O2 -2.0(4) . .
C2 N1 C1 C7 -3.9(4) . 16
C8 N1 C1 C7 179.6(2) . 16
C1 N1 C2 O1 178.4(3) . .
C8 N1 C2 O1 -5.0(4) . .
C1 N1 C2 C4 -3.5(4) . .
C8 N1 C2 C4 173.1(2) . .
C3 C3 C4 C5 -3.8(5) 16 .
C7 C3 C4 C5 178.0(2) 16 .
C3 C3 C4 C2 176.4(3) 16 .
C7 C3 C4 C2 -1.8(4) 16 .
O1 C2 C4 C5 4.7(4) . .
N1 C2 C4 C5 -173.4(2) . .
O1 C2 C4 C3 -175.4(3) . .
N1 C2 C4 C3 6.5(4) . .
C3 C4 C5 C6 2.2(4) . .
C2 C4 C5 C6 -178.0(2) . .
C4 C5 C6 C7 1.5(4) . .
C4 C5 C6 P1 -177.5(2) . .
C16 P1 C6 C7 81.0(3) . .
C28 P1 C6 C7 -48.8(3) . .
C22 P1 C6 C7 -164.2(2) . .
C16 P1 C6 C5 -100.1(2) . .
C28 P1 C6 C5 130.2(2) . .
C22 P1 C6 C5 14.8(2) . .
C5 C6 C7 C3 -3.4(4) . 16
P1 C6 C7 C3 175.5(2) . 16
C5 C6 C7 C1 174.4(2) . 16
P1 C6 C7 C1 -6.6(4) . 16
C1 N1 C8 C9X -75.1(5) . .
C2 N1 C8 C9X 108.2(5) . .
C1 N1 C8 C9 -105.6(3) . .
C2 N1 C8 C9 77.6(4) . .
N1 C8 C9 C10 60.0(5) . .
N1 C8 C9 C12 -175.8(4) . .
C12 C9 C10 C11 69.3(7) . .
C8 C9 C10 C11 -168.5(5) . .
C10 C9 C12 C13 -169.3(5) . .
C8 C9 C12 C13 66.9(6) . .
C9 C12 C13 C14 173.8(6) . .
C12 C13 C14 C15 -176.5(6) . .
N1 C8 C9X C10X -57.5(8) . .
N1 C8 C9X C12X 178.0(6) . .
C8 C9X C10X C11X 177.7(8) . .
C12X C9X C10X C11X -61.0(12) . .
C8 C9X C12X C13X 61.7(12) . .
C10X C9X C12X C13X -61.2(13) . .
C9X C12X C13X C14X 177.6(12) . .
C12X C13X C14X C15X 162.6(15) . .
C28 P1 C16 C17 112.4(2) . .
C22 P1 C16 C17 -128.9(2) . .
C6 P1 C16 C17 -15.4(3) . .
C28 P1 C16 C21 -71.8(3) . .
C22 P1 C16 C21 46.9(3) . .
C6 P1 C16 C21 160.5(2) . .
C21 C16 C17 C18 0.9(4) . .
P1 C16 C17 C18 176.7(2) . .
C16 C17 C18 C19 -1.5(4) . .
C17 C18 C19 C20 1.2(5) . .
C18 C19 C20 C21 -0.4(5) . .
C19 C20 C21 C16 -0.2(5) . .
C17 C16 C21 C20 -0.1(4) . .
P1 C16 C21 C20 -176.0(2) . .
C16 P1 C22 C27 -154.8(2) . .
C28 P1 C22 C27 -30.8(3) . .
C6 P1 C22 C27 87.8(3) . .
C16 P1 C22 C23 31.4(3) . .
C28 P1 C22 C23 155.4(2) . .
C6 P1 C22 C23 -86.0(2) . .
C27 C22 C23 C24 -1.9(4) . .
P1 C22 C23 C24 172.0(2) . .
C22 C23 C24 C25 0.9(5) . .
C23 C24 C25 C26 0.6(6) . .
C24 C25 C26 C27 -1.1(6) . .
C25 C26 C27 C22 0.1(6) . .
C23 C22 C27 C26 1.4(5) . .
P1 C22 C27 C26 -172.5(3) . .
C16 P1 C28 C29 22.4(3) . .
C22 P1 C28 C29 -96.3(2) . .
C6 P1 C28 C29 149.6(2) . .
C16 P1 C28 C33 -158.5(2) . .
C22 P1 C28 C33 82.8(3) . .
C6 P1 C28 C33 -31.3(3) . .
C33 C28 C29 C30 0.8(5) . .
P1 C28 C29 C30 179.8(2) . .
C28 C29 C30 C31 0.0(5) . .
C29 C30 C31 C32 -0.9(6) . .
C30 C31 C32 C33 1.1(6) . .
C31 C32 C33 C28 -0.3(5) . .
C29 C28 C33 C32 -0.6(5) . .
P1 C28 C33 C32 -179.7(3) . .
